data_7156120
loop_
_publ_author_name
'Yang, Ya-Fen'
'Hu, Wei-Bo'
'Shi, Lei'
'Li, Sheng-Gang'
'Zhao, Xiao-Li'
'Liu, Yahu A.'
'Li, Jiu-Sheng'
'Jiang, Biao'
'Wen, Ke'

_publ_section_title
;
 Guest-regulated chirality switching of planar chiral pseudo[1]catenanes.
;
_journal_issue 12
_journal_name_full 'Organic &amp; biomolecular chemistry'
_journal_page_first 2028
_journal_page_last 2032
_journal_paper_doi 10.1039/c8ob00156a
_journal_volume 16
_journal_year 2018
_chemical_formula_sum 'C57 H60 N4 O12'
_chemical_formula_weight 993.09
_space_group_IT_number 2
_space_group_name_Hall '-P 1'
_space_group_name_H-M_alt 'P -1'
_symmetry_cell_setting triclinic
_symmetry_space_group_name_Hall '-P 1'
_symmetry_space_group_name_H-M 'P -1'
_atom_sites_solution_hydrogens geom
_atom_sites_solution_primary direct
_atom_sites_solution_secondary difmap
_audit_creation_method SHELXL-97
_audit_update_record
;
2017-12-18 deposited with the CCDC.
2018-02-09 downloaded from the CCDC.
;
_cell_angle_alpha 106.5610(10)
_cell_angle_beta 102.4580(10)
_cell_angle_gamma 97.1470(10)
_cell_formula_units_Z 4
_cell_length_a 12.3460(5)
_cell_length_b 19.5371(7)
_cell_length_c 22.8661(9)
_cell_measurement_reflns_used 9272
_cell_measurement_temperature 296(2)
_cell_measurement_theta_max 22.50
_cell_measurement_theta_min 2.22
_cell_volume 5059.3(3)
_computing_structure_refinement 'SHELXL-97 (Sheldrick, 2008)'
_computing_structure_solution 'SHELXS-97 (Sheldrick, 2008)'
_diffrn_ambient_temperature 296(2)
_diffrn_measured_fraction_theta_full 0.994
_diffrn_measured_fraction_theta_max 0.994
_diffrn_measurement_device_type 'Bruker Apex II CCD'
_diffrn_radiation_monochromator graphite
_diffrn_radiation_source 'fine-focus sealed tube'
_diffrn_radiation_type MoK\a
_diffrn_radiation_wavelength 0.71073
_diffrn_reflns_av_R_equivalents 0.0452
_diffrn_reflns_av_sigmaI/netI 0.0486
_diffrn_reflns_limit_h_max 14
_diffrn_reflns_limit_h_min -14
_diffrn_reflns_limit_k_max 22
_diffrn_reflns_limit_k_min -23
_diffrn_reflns_limit_l_max 27
_diffrn_reflns_limit_l_min -25
_diffrn_reflns_number 59757
_diffrn_reflns_theta_full 25.01
_diffrn_reflns_theta_max 25.01
_diffrn_reflns_theta_min 1.69
_exptl_absorpt_coefficient_mu 0.092
_exptl_absorpt_correction_T_max 0.9828
_exptl_absorpt_correction_T_min 0.9633
_exptl_absorpt_correction_type multi-scan
_exptl_absorpt_process_details sadabs
_exptl_crystal_colour colorless
_exptl_crystal_density_diffrn 1.304
_exptl_crystal_density_method 'not measured'
_exptl_crystal_description block
_exptl_crystal_F_000 2104
_exptl_crystal_size_max 0.41
_exptl_crystal_size_mid 0.40
_exptl_crystal_size_min 0.19
_refine_diff_density_max 0.764
_refine_diff_density_min -0.470
_refine_diff_density_rms 0.044
_refine_ls_extinction_method none
_refine_ls_goodness_of_fit_ref 1.029
_refine_ls_hydrogen_treatment constr
_refine_ls_matrix_type full
_refine_ls_number_parameters 1315
_refine_ls_number_reflns 17744
_refine_ls_number_restraints 8
_refine_ls_restrained_S_all 1.029
_refine_ls_R_factor_all 0.1031
_refine_ls_R_factor_gt 0.0580
_refine_ls_shift/su_max 0.000
_refine_ls_shift/su_mean 0.000
_refine_ls_structure_factor_coef Fsqd
_refine_ls_weighting_details 'calc w=1/[\s^2^(Fo^2^)+(0.0758P)^2^+2.5995P] where P=(Fo^2^+2Fc^2^)/3'
_refine_ls_weighting_scheme calc
_refine_ls_wR_factor_gt 0.1453
_refine_ls_wR_factor_ref 0.1776
_reflns_number_gt 10840
_reflns_number_total 17744
_reflns_threshold_expression >2sigma(I)
_cod_data_source_file c8ob00156a2.cif
_cod_data_source_block z_CCDC2
_cod_depositor_comments 'Adding full bibliography for 7156117--7156122.cif.'
_cod_original_sg_symbol_H-M P-1
_cod_database_code 7156120

loop_
_symmetry_equiv_pos_as_xyz
'x, y, z'
'-x, -y, -z'

loop_
_atom_site_label
_atom_site_type_symbol
_atom_site_fract_x
_atom_site_fract_y
_atom_site_fract_z
_atom_site_U_iso_or_equiv
_atom_site_adp_type
_atom_site_occupancy
_atom_site_symmetry_multiplicity
_atom_site_calc_flag
_atom_site_refinement_flags
O13 O -0.4984(2) 0.55449(12) 0.12306(12) 0.0685(6) Uani 1 1 d .
O14 O -0.5512(2) 0.25565(11) 0.02771(11) 0.0634(6) Uani 1 1 d .
O15 O -0.2297(2) 0.18842(12) 0.15857(11) 0.0662(6) Uani 1 1 d .
O16 O -0.1409(2) 0.43425(13) 0.09014(11) 0.0684(6) Uani 1 1 d .
O17 O 0.04121(18) 0.43272(13) 0.30631(10) 0.0624(6) Uani 1 1 d .
O18 O -0.2215(2) 0.24967(12) 0.38865(11) 0.0658(6) Uani 1 1 d .
O19 O -0.57362(17) 0.36209(12) 0.40899(11) 0.0594(6) Uani 1 1 d .
O20 O -0.15814(17) 0.54573(12) 0.47518(12) 0.0655(6) Uani 1 1 d .
O21 O -0.18662(19) 0.61487(12) 0.28961(13) 0.0740(7) Uani 1 1 d U
O22 O -0.51059(15) 0.62005(10) 0.36009(9) 0.0498(5) Uani 1 1 d .
O23 O -0.5823(2) 0.20016(12) 0.22588(12) 0.0690(6) Uani 1 1 d .
O24 O -0.78833(16) 0.37021(10) 0.18477(10) 0.0527(5) Uani 1 1 d .
N5 N -0.2561(2) 0.75289(14) 0.40704(13) 0.0571(7) Uani 1 1 d .
N6 N -0.3518(2) 0.61508(13) 0.32197(12) 0.0511(6) Uani 1 1 d .
N7 N -0.8496(3) 0.17733(15) 0.11683(15) 0.0698(8) Uani 1 1 d .
N8 N -0.6833(2) 0.28685(13) 0.20872(12) 0.0497(6) Uani 1 1 d .
C61 C -0.5390(2) 0.33000(15) 0.05409(13) 0.0450(7) Uani 1 1 d .
C62 C -0.6168(2) 0.36261(16) 0.08143(13) 0.0449(7) Uani 1 1 d .
H62A H -0.6801 0.3334 0.0840 0.054 Uiso 1 1 calc R
C63 C -0.6033(2) 0.43776(16) 0.10522(13) 0.0442(7) Uani 1 1 d .
C64 C -0.5088(3) 0.47995(16) 0.10033(14) 0.0492(7) Uani 1 1 d .
C65 C -0.4299(3) 0.44691(17) 0.07353(14) 0.0503(8) Uani 1 1 d .
H65A H -0.3664 0.4760 0.0712 0.060 Uiso 1 1 calc R
C66 C -0.4430(2) 0.37201(16) 0.05028(13) 0.0447(7) Uani 1 1 d .
C67 C -0.1652(3) 0.37158(17) 0.10564(15) 0.0511(8) Uani 1 1 d .
C68 C -0.0899(3) 0.35982(18) 0.15492(15) 0.0531(8) Uani 1 1 d .
H68A H -0.0224 0.3934 0.1758 0.064 Uiso 1 1 calc R
C69 C -0.1130(2) 0.29944(17) 0.17365(14) 0.0483(7) Uani 1 1 d .
C70 C -0.2136(3) 0.24899(17) 0.13987(15) 0.0494(7) Uani 1 1 d .
C71 C -0.2885(3) 0.26134(16) 0.09174(14) 0.0488(7) Uani 1 1 d .
H71A H -0.3556 0.2276 0.0705 0.059 Uiso 1 1 calc R
C72 C -0.2665(2) 0.32297(16) 0.07405(13) 0.0455(7) Uani 1 1 d .
C73 C -0.1546(2) 0.29662(17) 0.36906(14) 0.0468(7) Uani 1 1 d .
C74 C -0.1216(2) 0.36937(16) 0.40574(13) 0.0420(7) Uani 1 1 d .
C75 C -0.0555(2) 0.41511(17) 0.38450(13) 0.0448(7) Uani 1 1 d .
H75A H -0.0312 0.4641 0.4085 0.054 Uiso 1 1 calc R
C76 C -0.0248(2) 0.38939(17) 0.32827(14) 0.0461(7) Uani 1 1 d .
C77 C -0.0616(2) 0.31648(17) 0.29081(14) 0.0464(7) Uani 1 1 d .
C78 C -0.1256(3) 0.27130(17) 0.31290(15) 0.0511(8) Uani 1 1 d .
H78A H -0.1499 0.2223 0.2891 0.061 Uiso 1 1 calc R
C79 C -0.2633(2) 0.50108(16) 0.45772(13) 0.0443(7) Uani 1 1 d .
C80 C -0.2641(2) 0.42876(16) 0.45434(13) 0.0407(7) Uani 1 1 d .
C81 C -0.3679(2) 0.38297(16) 0.43850(13) 0.0446(7) Uani 1 1 d .
H81A H -0.3703 0.3348 0.4371 0.053 Uiso 1 1 calc R
C82 C -0.4686(2) 0.40663(16) 0.42461(13) 0.0427(7) Uani 1 1 d .
C83 C -0.4679(2) 0.47802(15) 0.42530(13) 0.0414(7) Uani 1 1 d .
C84 C -0.3636(2) 0.52461(16) 0.44299(13) 0.0449(7) Uani 1 1 d .
H84A H -0.3612 0.5730 0.4450 0.054 Uiso 1 1 calc R
C85 C -0.7583(3) 0.16264(18) 0.14947(19) 0.0677(10) Uani 1 1 d .
H85A H -0.7498 0.1145 0.1418 0.081 Uiso 1 1 calc R
C86 C -0.6745(3) 0.21813(17) 0.19525(16) 0.0543(8) Uani 1 1 d .
C87 C -0.7744(2) 0.30025(16) 0.17535(15) 0.0473(7) Uani 1 1 d .
C88 C -0.8575(3) 0.24628(17) 0.12947(16) 0.0601(9) Uani 1 1 d .
H88A H -0.9200 0.2588 0.1071 0.072 Uiso 1 1 calc R
C89 C -0.2003(3) 0.71703(18) 0.36934(16) 0.0571(8) Uani 1 1 d .
H89A H -0.1274 0.7385 0.3713 0.069 Uiso 1 1 calc R
C90 C -0.2480(3) 0.64827(17) 0.32708(16) 0.0537(8) Uani 1 1 d .
C91 C -0.4056(2) 0.65137(15) 0.36060(14) 0.0427(7) Uani 1 1 d .
C92 C -0.3594(2) 0.71941(16) 0.40347(15) 0.0512(8) Uani 1 1 d .
H92A H -0.4004 0.7424 0.4302 0.061 Uiso 1 1 calc R
C93 C -0.4328(4) 0.5968(2) 0.0986(2) 0.0868(13) Uani 1 1 d .
H93A H -0.4326 0.6473 0.1179 0.130 Uiso 1 1 calc R
H93B H -0.4638 0.5834 0.0537 0.130 Uiso 1 1 calc R
H93C H -0.3567 0.5887 0.1073 0.130 Uiso 1 1 calc R
C94 C -0.6212(3) 0.20897(17) 0.04686(16) 0.0586(8) Uani 1 1 d .
H94A H -0.6210 0.1593 0.0245 0.088 Uiso 1 1 calc R
H94B H -0.6970 0.2175 0.0377 0.088 Uiso 1 1 calc R
H94C H -0.5936 0.2181 0.0915 0.088 Uiso 1 1 calc R
C95 C -0.0557(4) 0.4346(3) 0.0575(2) 0.1097(17) Uani 1 1 d .
H95A H -0.0445 0.4795 0.0482 0.165 Uiso 1 1 calc R
H95B H -0.0786 0.3944 0.0188 0.165 Uiso 1 1 calc R
H95C H 0.0137 0.4301 0.0834 0.165 Uiso 1 1 calc R
C96 C -0.3244(3) 0.1324(2) 0.1233(2) 0.0879(13) Uani 1 1 d .
H96A H -0.3252 0.0938 0.1416 0.132 Uiso 1 1 calc R
H96B H -0.3200 0.1139 0.0804 0.132 Uiso 1 1 calc R
H96C H -0.3924 0.1513 0.1240 0.132 Uiso 1 1 calc R
C97 C -0.1650(4) 0.2002(2) 0.4111(2) 0.0999(15) Uani 1 1 d .
H97A H -0.2159 0.1703 0.4244 0.150 Uiso 1 1 calc R
H97B H -0.1013 0.2267 0.4463 0.150 Uiso 1 1 calc R
H97C H -0.1391 0.1700 0.3780 0.150 Uiso 1 1 calc R
C98 C 0.0921(3) 0.5045(2) 0.34651(18) 0.0718(10) Uani 1 1 d .
H98A H 0.1352 0.5287 0.3253 0.108 Uiso 1 1 calc R
H98B H 0.1413 0.5027 0.3846 0.108 Uiso 1 1 calc R
H98C H 0.0343 0.5307 0.3569 0.108 Uiso 1 1 calc R
C99 C -0.1521(3) 0.6209(2) 0.4930(3) 0.1047(17) Uani 1 1 d .
H99A H -0.0746 0.6453 0.5037 0.157 Uiso 1 1 calc R
H99B H -0.1819 0.6360 0.5291 0.157 Uiso 1 1 calc R
H99C H -0.1955 0.6331 0.4586 0.157 Uiso 1 1 calc R
C100 C -0.5781(3) 0.3019(2) 0.4310(2) 0.0786(11) Uani 1 1 d .
H10A H -0.6545 0.2748 0.4174 0.118 Uiso 1 1 calc R
H10B H -0.5533 0.3185 0.4763 0.118 Uiso 1 1 calc R
H10C H -0.5297 0.2712 0.4142 0.118 Uiso 1 1 calc R
C101 C -0.3534(3) 0.33740(17) 0.02384(14) 0.0508(8) Uani 1 1 d .
H10D H -0.3893 0.2918 -0.0096 0.061 Uiso 1 1 calc R
H10E H -0.3158 0.3694 0.0056 0.061 Uiso 1 1 calc R
C102 C -0.0318(3) 0.28847(19) 0.22854(14) 0.0553(8) Uani 1 1 d .
H10F H 0.0439 0.3133 0.2327 0.066 Uiso 1 1 calc R
H10G H -0.0313 0.2369 0.2194 0.066 Uiso 1 1 calc R
C103 C -0.1560(2) 0.39969(17) 0.46604(13) 0.0464(7) Uani 1 1 d .
H10H H -0.0956 0.4386 0.4957 0.056 Uiso 1 1 calc R
H10I H -0.1667 0.3617 0.4850 0.056 Uiso 1 1 calc R
C104 C -0.5762(2) 0.50492(16) 0.40663(14) 0.0470(7) Uani 1 1 d .
H10J H -0.6373 0.4770 0.4158 0.056 Uiso 1 1 calc R
H10K H -0.5667 0.5556 0.4318 0.056 Uiso 1 1 calc R
C105 C -0.6893(2) 0.47205(17) 0.13640(14) 0.0514(8) Uani 1 1 d .
H10L H -0.6913 0.5191 0.1304 0.062 Uiso 1 1 calc R
H10M H -0.7637 0.4414 0.1157 0.062 Uiso 1 1 calc R
C106 C -0.4925(3) 0.26077(19) 0.26743(17) 0.0648(9) Uani 1 1 d .
H10N H -0.4392 0.2432 0.2947 0.078 Uiso 1 1 calc R
H10O H -0.5246 0.2962 0.2941 0.078 Uiso 1 1 calc R
C107 C -0.4306(3) 0.29720(18) 0.23075(16) 0.0609(9) Uani 1 1 d .
H10P H -0.3821 0.2662 0.2133 0.073 Uiso 1 1 calc R
H10Q H -0.4853 0.3025 0.1957 0.073 Uiso 1 1 calc R
C108 C -0.3603(3) 0.37029(19) 0.27012(17) 0.0653(9) Uani 1 1 d .
H10R H -0.4033 0.3964 0.2967 0.078 Uiso 1 1 calc R
H10S H -0.2936 0.3637 0.2977 0.078 Uiso 1 1 calc R
C109 C -0.3238(3) 0.41562(19) 0.23273(17) 0.0660(9) Uani 1 1 d U
H10T H -0.3899 0.4264 0.2081 0.079 Uiso 1 1 calc R
H10U H -0.2860 0.3883 0.2035 0.079 Uiso 1 1 calc R
C110 C -0.2428(3) 0.48776(19) 0.27583(19) 0.0717(10) Uani 1 1 d U
H11B H -0.2662 0.5059 0.3143 0.086 Uiso 1 1 calc R
H11C H -0.1666 0.4791 0.2874 0.086 Uiso 1 1 calc R
C111 C -0.2439(3) 0.54177(19) 0.24305(17) 0.0691(9) Uani 1 1 d U
H11D H -0.3213 0.5428 0.2234 0.083 Uiso 1 1 calc R
H11E H -0.2047 0.5291 0.2102 0.083 Uiso 1 1 calc R
C112 C -0.7061(2) 0.42910(15) 0.22904(14) 0.0430(7) Uani 1 1 d .
C113 C -0.6630(2) 0.48217(15) 0.20642(14) 0.0407(7) Uani 1 1 d .
C114 C -0.5942(2) 0.54498(15) 0.25097(14) 0.0430(7) Uani 1 1 d .
H11F H -0.5650 0.5825 0.2378 0.052 Uiso 1 1 calc R
C115 C -0.5684(2) 0.55269(14) 0.31460(14) 0.0411(7) Uani 1 1 d .
C116 C -0.6080(2) 0.49815(15) 0.33719(13) 0.0403(7) Uani 1 1 d .
C117 C -0.6796(2) 0.43642(15) 0.29267(14) 0.0430(7) Uani 1 1 d .
H11G H -0.7103 0.3993 0.3058 0.052 Uiso 1 1 calc R
O1 O -0.1134(2) 1.01359(14) 0.14470(13) 0.0853(8) Uani 1 1 d .
O2 O -0.23012(18) 0.74465(11) 0.17155(11) 0.0608(6) Uani 1 1 d .
O3 O -0.14812(18) 0.96348(12) 0.35632(11) 0.0644(6) Uani 1 1 d .
O4 O 0.19388(17) 1.16800(12) 0.34734(11) 0.0637(6) Uani 1 1 d .
O5 O 0.53770(19) 1.03978(13) 0.34097(12) 0.0699(7) Uani 1 1 d .
O6 O 0.24851(19) 0.98970(11) 0.48449(10) 0.0589(6) Uani 1 1 d .
O7 O 0.1284(2) 0.62397(13) 0.17357(12) 0.0755(7) Uani 1 1 d .
O8 O 0.03038(19) 0.80260(13) 0.02928(11) 0.0643(6) Uani 1 1 d .
O9 O 0.2861(3) 0.99081(16) 0.12325(17) 0.1104(11) Uani 1 1 d U
O10 O 0.4764(2) 0.80851(12) 0.14696(10) 0.0618(6) Uani 1 1 d .
O11 O 0.0378(2) 0.76494(18) 0.32906(15) 0.0980(9) Uani 1 1 d U
O12 O 0.42187(17) 0.78086(12) 0.37244(9) 0.0533(5) Uani 1 1 d .
N1 N 0.5180(3) 0.9358(2) 0.06570(16) 0.0827(10) Uani 1 1 d .
N2 N 0.3840(3) 0.90181(16) 0.13987(14) 0.0680(8) Uani 1 1 d .
N3 N 0.2177(4) 0.7042(3) 0.4370(2) 0.1224(16) Uani 1 1 d .
N4 N 0.2297(2) 0.77274(14) 0.34954(12) 0.0518(6) Uani 1 1 d .
C1 C -0.2028(2) 0.81185(16) 0.16530(15) 0.0474(7) Uani 1 1 d .
C2 C -0.2126(2) 0.87574(17) 0.20825(15) 0.0502(8) Uani 1 1 d .
H2A H -0.2404 0.8732 0.2424 0.060 Uiso 1 1 calc R
C3 C -0.1819(2) 0.94312(17) 0.20148(15) 0.0501(8) Uani 1 1 d .
C4 C -0.1434(3) 0.94477(18) 0.14937(17) 0.0575(8) Uani 1 1 d .
C5 C -0.1352(3) 0.88134(19) 0.10606(16) 0.0570(8) Uani 1 1 d .
H5A H -0.1105 0.8839 0.0709 0.068 Uiso 1 1 calc R
C6 C -0.1627(2) 0.81384(17) 0.11348(15) 0.0508(8) Uani 1 1 d .
C7 C -0.0611(3) 1.01487(15) 0.35567(15) 0.0480(7) Uani 1 1 d .
C8 C 0.0406(3) 1.03936(15) 0.40164(14) 0.0476(7) Uani 1 1 d .
H8A H 0.0519 1.0212 0.4355 0.057 Uiso 1 1 calc R
C9 C 0.1267(2) 1.09044(15) 0.39876(14) 0.0433(7) Uani 1 1 d .
C10 C 0.1061(2) 1.11790(15) 0.34866(15) 0.0463(7) Uani 1 1 d .
C11 C 0.0036(2) 1.09409(16) 0.30283(15) 0.0477(7) Uani 1 1 d .
H11A H -0.0090 1.1139 0.2701 0.057 Uiso 1 1 calc R
C12 C -0.0808(2) 1.04124(16) 0.30478(15) 0.0474(7) Uani 1 1 d .
C13 C 0.3223(2) 1.00073(15) 0.44903(13) 0.0429(7) Uani 1 1 d .
C14 C 0.3954(2) 0.95536(16) 0.43261(13) 0.0449(7) Uani 1 1 d .
H14A H 0.3965 0.9149 0.4464 0.054 Uiso 1 1 calc R
C15 C 0.4675(2) 0.96785(16) 0.39631(14) 0.0461(7) Uani 1 1 d .
C16 C 0.4650(2) 1.02964(17) 0.37730(15) 0.0492(7) Uani 1 1 d .
C17 C 0.3933(2) 1.07619(16) 0.39516(14) 0.0499(7) Uani 1 1 d .
H17A H 0.3942 1.1177 0.3829 0.060 Uiso 1 1 calc R
C18 C 0.3207(2) 1.06263(15) 0.43062(13) 0.0424(7) Uani 1 1 d .
C19 C 0.4242(2) 0.79177(16) 0.31431(13) 0.0423(7) Uani 1 1 d .
C20 C 0.4906(2) 0.85555(16) 0.31674(14) 0.0435(7) Uani 1 1 d .
C21 C 0.5034(2) 0.86079(17) 0.25939(15) 0.0487(7) Uani 1 1 d .
H21A H 0.5497 0.9018 0.2588 0.058 Uiso 1 1 calc R
C22 C 0.4489(3) 0.80667(17) 0.20335(15) 0.0475(7) Uani 1 1 d .
C23 C 0.3772(2) 0.74505(16) 0.20095(14) 0.0441(7) Uani 1 1 d .
C24 C 0.3682(2) 0.73844(16) 0.25836(14) 0.0449(7) Uani 1 1 d .
H24A H 0.3233 0.6969 0.2591 0.054 Uiso 1 1 calc R
C25 C 0.1004(3) 0.66794(17) 0.13714(15) 0.0545(8) Uani 1 1 d .
C26 C 0.1889(3) 0.69969(16) 0.11875(13) 0.0483(7) Uani 1 1 d .
C27 C 0.1649(3) 0.74426(16) 0.08211(14) 0.0491(7) Uani 1 1 d .
H27A H 0.2226 0.7655 0.0687 0.059 Uiso 1 1 calc R
C28 C 0.0577(3) 0.75790(16) 0.06498(14) 0.0496(7) Uani 1 1 d .
C29 C -0.0306(3) 0.72732(16) 0.08419(14) 0.0495(7) Uani 1 1 d .
C30 C -0.0072(3) 0.68128(17) 0.11927(15) 0.0562(8) Uani 1 1 d .
H30A H -0.0656 0.6586 0.1312 0.067 Uiso 1 1 calc R
C31 C 0.4385(4) 0.9721(2) 0.0783(2) 0.0795(11) Uani 1 1 d .
H31A H 0.4270 1.0099 0.0619 0.095 Uiso 1 1 calc R
C32 C 0.3718(3) 0.9552(2) 0.1154(2) 0.0738(10) Uani 1 1 d .
C33 C 0.4640(3) 0.86701(17) 0.12680(15) 0.0522(8) Uani 1 1 d .
C34 C 0.5315(3) 0.8828(2) 0.09072(17) 0.0673(10) Uani 1 1 d .
H34A H 0.5876 0.8563 0.0835 0.081 Uiso 1 1 calc R
C35 C 0.1319(3) 0.75183(19) 0.36084(17) 0.0614(9) Uani 1 1 d .
C36 C 0.1260(4) 0.7171(2) 0.4041(2) 0.0926(14) Uani 1 1 d .
H36A H 0.0562 0.7022 0.4104 0.111 Uiso 1 1 calc R
C37 C 0.3153(4) 0.7243(3) 0.4255(2) 0.1026(16) Uani 1 1 d .
H37A H 0.3815 0.7152 0.4476 0.123 Uiso 1 1 calc R
C38 C 0.3191(3) 0.75833(17) 0.38146(15) 0.0518(8) Uani 1 1 d .
C39 C -0.1017(5) 1.0194(3) 0.0869(2) 0.1171(18) Uani 1 1 d .
H39A H -0.0811 1.0698 0.0908 0.176 Uiso 1 1 calc R
H39B H -0.1721 0.9980 0.0551 0.176 Uiso 1 1 calc R
H39C H -0.0437 0.9944 0.0749 0.176 Uiso 1 1 calc R
C40 C -0.2717(3) 0.7413(2) 0.22407(18) 0.0760(11) Uani 1 1 d .
H40A H -0.2869 0.6916 0.2233 0.114 Uiso 1 1 calc R
H40B H -0.3402 0.7600 0.2219 0.114 Uiso 1 1 calc R
H40C H -0.2162 0.7699 0.2626 0.114 Uiso 1 1 calc R
C41 C -0.1264(3) 0.9251(2) 0.40025(18) 0.0730(10) Uani 1 1 d .
H41A H -0.1938 0.8914 0.3953 0.110 Uiso 1 1 calc R
H41B H -0.1035 0.9590 0.4425 0.110 Uiso 1 1 calc R
H41C H -0.0671 0.8990 0.3928 0.110 Uiso 1 1 calc R
C42 C 0.1717(3) 1.2055(2) 0.3034(2) 0.0904(14) Uani 1 1 d .
H42A H 0.2396 1.2381 0.3070 0.136 Uiso 1 1 calc R
H42B H 0.1142 1.2329 0.3117 0.136 Uiso 1 1 calc R
H42C H 0.1462 1.1712 0.2614 0.136 Uiso 1 1 calc R
C43 C 0.5443(4) 1.1046(2) 0.3242(2) 0.0957(14) Uani 1 1 d .
H43A H 0.5978 1.1054 0.2994 0.144 Uiso 1 1 calc R
H43B H 0.5682 1.1462 0.3619 0.144 Uiso 1 1 calc R
H43C H 0.4712 1.1060 0.2999 0.144 Uiso 1 1 calc R
C44 C 0.2443(3) 0.92692(18) 0.50344(17) 0.0656(9) Uani 1 1 d .
H44A H 0.1896 0.9262 0.5275 0.098 Uiso 1 1 calc R
H44B H 0.3174 0.9277 0.5290 0.098 Uiso 1 1 calc R
H44C H 0.2230 0.8842 0.4667 0.098 Uiso 1 1 calc R
C45 C 0.0445(4) 0.5935(2) 0.1978(2) 0.0970(14) Uani 1 1 d .
H45A H 0.0758 0.5638 0.2214 0.146 Uiso 1 1 calc R
H45B H -0.0186 0.5642 0.1634 0.146 Uiso 1 1 calc R
H45C H 0.0195 0.6320 0.2250 0.146 Uiso 1 1 calc R
C46 C 0.1078(3) 0.8240(2) -0.00202(17) 0.0687(10) Uani 1 1 d .
H46A H 0.0777 0.8549 -0.0246 0.103 Uiso 1 1 calc R
H46B H 0.1207 0.7816 -0.0313 0.103 Uiso 1 1 calc R
H46C H 0.1780 0.8500 0.0284 0.103 Uiso 1 1 calc R
C47 C -0.1890(2) 1.01188(17) 0.25149(16) 0.0568(8) Uani 1 1 d .
H47A H -0.2039 1.0489 0.2318 0.068 Uiso 1 1 calc R
H47B H -0.2518 1.0013 0.2689 0.068 Uiso 1 1 calc R
C48 C 0.2398(2) 1.11302(16) 0.44756(14) 0.0491(7) Uani 1 1 d .
H48A H 0.2279 1.1133 0.4882 0.059 Uiso 1 1 calc R
H48B H 0.2739 1.1622 0.4516 0.059 Uiso 1 1 calc R
C49 C 0.5461(2) 0.91654(17) 0.37832(15) 0.0518(8) Uani 1 1 d .
H49A H 0.6137 0.9438 0.3742 0.062 Uiso 1 1 calc R
H49B H 0.5689 0.8958 0.4118 0.062 Uiso 1 1 calc R
C50 C 0.3087(3) 0.68861(16) 0.13946(15) 0.0541(8) Uani 1 1 d .
H50A H 0.3059 0.6407 0.1441 0.065 Uiso 1 1 calc R
H50B H 0.3465 0.6901 0.1067 0.065 Uiso 1 1 calc R
C51 C -0.1477(3) 0.74456(19) 0.06749(15) 0.0600(9) Uani 1 1 d .
H51A H -0.2033 0.7041 0.0662 0.072 Uiso 1 1 calc R
H51B H -0.1627 0.7491 0.0255 0.072 Uiso 1 1 calc R
C52 C 0.2024(3) 0.9624(2) 0.1550(2) 0.0891(11) Uani 1 1 d U
H52A H 0.1315 0.9783 0.1443 0.107 Uiso 1 1 calc R
H52B H 0.1874 0.9096 0.1412 0.107 Uiso 1 1 calc R
C53 C 0.2526(4) 0.9911(2) 0.2211(2) 0.1010(13) Uani 1 1 d U
H53A H 0.2668 1.0439 0.2349 0.121 Uiso 1 1 calc R
H53B H 0.3240 0.9757 0.2317 0.121 Uiso 1 1 calc R
C54 C 0.1667(5) 0.9609(3) 0.2539(2) 0.1163(16) Uani 1 1 d U
H54A H 0.1946 0.9855 0.2991 0.140 Uiso 1 1 calc R
H54B H 0.0952 0.9748 0.2400 0.140 Uiso 1 1 calc R
C55 C 0.1446(5) 0.8854(3) 0.2438(2) 0.1178(17) Uani 1 1 d U
H55A H 0.2151 0.8679 0.2461 0.141 Uiso 1 1 calc R
H55B H 0.0952 0.8607 0.2016 0.141 Uiso 1 1 calc R
C56 C 0.0846(3) 0.8648(2) 0.2962(2) 0.0936(11) Uani 1 1 d U
H56A H 0.1383 0.8802 0.3375 0.112 Uiso 1 1 calc R
H56B H 0.0204 0.8883 0.2995 0.112 Uiso 1 1 calc R
C57 C 0.0492(3) 0.7882(2) 0.27314(18) 0.0845(10) Uani 1 1 d U
H57A H 0.1046 0.7656 0.2544 0.101 Uiso 1 1 calc R
H57B H -0.0228 0.7742 0.2413 0.101 Uiso 1 1 calc R

loop_
_atom_site_aniso_label
_atom_site_aniso_U_11
_atom_site_aniso_U_22
_atom_site_aniso_U_33
_atom_site_aniso_U_23
_atom_site_aniso_U_13
_atom_site_aniso_U_12
O13 0.0835(16) 0.0413(13) 0.0820(17) 0.0185(12) 0.0276(14) 0.0102(11)
O14 0.0820(16) 0.0426(13) 0.0657(15) 0.0061(11) 0.0377(13) 0.0077(11)
O15 0.0722(15) 0.0569(14) 0.0681(16) 0.0241(12) 0.0106(12) 0.0124(12)
O16 0.0738(15) 0.0669(15) 0.0677(16) 0.0293(13) 0.0213(13) 0.0025(12)
O17 0.0598(13) 0.0724(16) 0.0552(14) 0.0188(12) 0.0245(11) 0.0020(12)
O18 0.0785(16) 0.0580(14) 0.0778(17) 0.0342(13) 0.0359(13) 0.0180(12)
O19 0.0458(12) 0.0558(13) 0.0751(16) 0.0244(12) 0.0137(11) 0.0005(10)
O20 0.0418(12) 0.0606(15) 0.0886(18) 0.0288(13) 0.0040(11) 0.0023(10)
O21 0.0605(14) 0.0599(13) 0.105(2) 0.0158(12) 0.0439(14) 0.0093(11)
O22 0.0429(11) 0.0421(11) 0.0533(13) 0.0002(10) 0.0148(9) 0.0012(9)
O23 0.0761(16) 0.0541(14) 0.0832(18) 0.0290(13) 0.0225(14) 0.0171(12)
O24 0.0443(11) 0.0411(12) 0.0580(14) 0.0052(10) 0.0017(10) 0.0023(9)
N5 0.0518(15) 0.0501(16) 0.0596(18) 0.0100(13) 0.0114(13) -0.0004(13)
N6 0.0451(14) 0.0442(14) 0.0628(17) 0.0134(13) 0.0182(13) 0.0071(11)
N7 0.0679(19) 0.0482(18) 0.080(2) 0.0039(15) 0.0220(17) -0.0030(15)
N8 0.0521(15) 0.0436(15) 0.0516(16) 0.0120(12) 0.0158(13) 0.0070(12)
C61 0.0556(18) 0.0422(17) 0.0332(16) 0.0067(13) 0.0107(14) 0.0105(14)
C62 0.0479(16) 0.0450(17) 0.0395(17) 0.0119(14) 0.0100(13) 0.0073(13)
C63 0.0496(17) 0.0453(17) 0.0340(16) 0.0117(13) 0.0038(13) 0.0114(14)
C64 0.0590(19) 0.0431(18) 0.0413(18) 0.0139(14) 0.0049(15) 0.0094(15)
C65 0.0536(18) 0.055(2) 0.0408(18) 0.0178(15) 0.0100(14) 0.0055(15)
C66 0.0541(17) 0.0484(18) 0.0305(16) 0.0125(13) 0.0091(13) 0.0106(14)
C67 0.0588(19) 0.0524(19) 0.0463(19) 0.0155(15) 0.0235(16) 0.0099(15)
C68 0.0469(17) 0.063(2) 0.0448(19) 0.0082(16) 0.0172(15) 0.0075(15)
C69 0.0477(17) 0.061(2) 0.0417(18) 0.0134(15) 0.0209(14) 0.0217(15)
C70 0.0559(19) 0.0501(18) 0.0456(19) 0.0115(15) 0.0221(15) 0.0174(15)
C71 0.0488(17) 0.0513(19) 0.0427(18) 0.0076(15) 0.0149(14) 0.0106(14)
C72 0.0510(17) 0.0524(18) 0.0349(17) 0.0084(14) 0.0200(14) 0.0145(14)
C73 0.0478(16) 0.0524(19) 0.0475(19) 0.0216(16) 0.0167(14) 0.0158(14)
C74 0.0364(14) 0.0553(18) 0.0367(17) 0.0186(14) 0.0067(12) 0.0146(13)
C75 0.0379(15) 0.0538(18) 0.0397(17) 0.0124(14) 0.0073(13) 0.0100(13)
C76 0.0368(15) 0.064(2) 0.0427(18) 0.0224(16) 0.0128(13) 0.0115(14)
C77 0.0412(15) 0.062(2) 0.0405(18) 0.0162(16) 0.0133(13) 0.0206(14)
C78 0.0543(18) 0.0505(18) 0.051(2) 0.0143(16) 0.0160(15) 0.0205(15)
C79 0.0382(15) 0.0550(19) 0.0391(17) 0.0166(14) 0.0094(13) 0.0058(13)
C80 0.0440(16) 0.0514(18) 0.0301(15) 0.0142(13) 0.0128(12) 0.0135(13)
C81 0.0508(17) 0.0466(17) 0.0402(17) 0.0145(14) 0.0178(14) 0.0122(14)
C82 0.0418(16) 0.0492(18) 0.0345(16) 0.0091(13) 0.0142(13) 0.0029(13)
C83 0.0413(15) 0.0468(17) 0.0354(16) 0.0102(13) 0.0131(13) 0.0081(13)
C84 0.0459(16) 0.0410(16) 0.0463(18) 0.0132(14) 0.0103(14) 0.0082(13)
C85 0.081(3) 0.0422(19) 0.084(3) 0.0148(19) 0.041(2) 0.0068(18)
C86 0.064(2) 0.0430(19) 0.061(2) 0.0191(16) 0.0257(17) 0.0090(16)
C87 0.0474(17) 0.0392(17) 0.0516(19) 0.0072(14) 0.0183(15) 0.0035(14)
C88 0.0522(19) 0.047(2) 0.067(2) 0.0010(17) 0.0134(16) 0.0012(15)
C89 0.0470(17) 0.053(2) 0.068(2) 0.0200(18) 0.0131(17) -0.0011(15)
C90 0.0463(17) 0.0469(18) 0.071(2) 0.0191(17) 0.0220(16) 0.0072(15)
C91 0.0390(15) 0.0390(16) 0.0479(18) 0.0134(14) 0.0088(13) 0.0057(13)
C92 0.0467(17) 0.0461(18) 0.0514(19) 0.0067(15) 0.0103(14) 0.0017(14)
C93 0.119(3) 0.055(2) 0.079(3) 0.026(2) 0.014(2) 0.002(2)
C94 0.066(2) 0.0480(19) 0.061(2) 0.0160(17) 0.0174(17) 0.0094(16)
C95 0.138(4) 0.098(3) 0.094(3) 0.019(3) 0.069(3) -0.017(3)
C96 0.091(3) 0.058(2) 0.100(3) 0.026(2) 0.003(2) 0.001(2)
C97 0.134(4) 0.080(3) 0.123(4) 0.064(3) 0.057(3) 0.041(3)
C98 0.062(2) 0.074(3) 0.078(3) 0.024(2) 0.0258(19) -0.0015(19)
C99 0.055(2) 0.062(3) 0.177(5) 0.053(3) -0.021(3) -0.0063(19)
C100 0.070(2) 0.068(2) 0.096(3) 0.036(2) 0.017(2) -0.0076(19)
C101 0.0614(19) 0.0550(19) 0.0378(17) 0.0131(15) 0.0195(15) 0.0114(15)
C102 0.0469(17) 0.072(2) 0.049(2) 0.0150(17) 0.0168(15) 0.0224(16)
C103 0.0477(16) 0.0578(19) 0.0381(17) 0.0195(15) 0.0116(13) 0.0159(14)
C104 0.0423(16) 0.0502(18) 0.0458(19) 0.0092(14) 0.0156(14) 0.0075(13)
C105 0.0501(17) 0.0496(18) 0.053(2) 0.0158(15) 0.0062(15) 0.0191(14)
C106 0.068(2) 0.065(2) 0.067(2) 0.0312(19) 0.0146(19) 0.0180(18)
C107 0.061(2) 0.061(2) 0.061(2) 0.0161(18) 0.0206(17) 0.0157(17)
C108 0.062(2) 0.072(2) 0.057(2) 0.0164(19) 0.0140(17) 0.0101(18)
C109 0.074(2) 0.066(2) 0.062(2) 0.0209(17) 0.0210(17) 0.0219(15)
C110 0.070(2) 0.066(2) 0.083(3) 0.0301(18) 0.0181(19) 0.0195(15)
C111 0.075(2) 0.0715(19) 0.064(2) 0.0141(15) 0.0287(18) 0.0232(16)
C112 0.0312(14) 0.0393(16) 0.0502(19) 0.0037(14) 0.0078(13) 0.0080(12)
C113 0.0361(14) 0.0403(16) 0.0464(18) 0.0115(14) 0.0107(13) 0.0163(12)
C114 0.0411(15) 0.0374(16) 0.052(2) 0.0141(14) 0.0140(14) 0.0111(12)
C115 0.0325(14) 0.0363(15) 0.0503(19) 0.0056(14) 0.0120(13) 0.0090(12)
C116 0.0298(13) 0.0425(16) 0.0468(18) 0.0093(14) 0.0115(12) 0.0098(12)
C117 0.0373(14) 0.0420(16) 0.0494(19) 0.0124(14) 0.0147(13) 0.0066(12)
O1 0.109(2) 0.0691(17) 0.089(2) 0.0423(15) 0.0286(16) 0.0115(15)
O2 0.0660(14) 0.0503(13) 0.0633(15) 0.0165(11) 0.0170(12) 0.0051(11)
O3 0.0593(13) 0.0655(15) 0.0714(16) 0.0272(13) 0.0223(12) 0.0021(11)
O4 0.0532(13) 0.0679(15) 0.0762(16) 0.0429(13) 0.0079(11) 0.0038(11)
O5 0.0651(14) 0.0719(16) 0.0914(19) 0.0410(14) 0.0371(14) 0.0176(12)
O6 0.0794(15) 0.0564(13) 0.0571(14) 0.0261(11) 0.0336(12) 0.0255(11)
O7 0.0937(18) 0.0672(16) 0.0742(17) 0.0414(14) 0.0186(14) 0.0088(13)
O8 0.0706(15) 0.0818(16) 0.0577(14) 0.0370(13) 0.0251(12) 0.0285(13)
O9 0.140(3) 0.094(2) 0.149(3) 0.075(2) 0.073(2) 0.066(2)
O10 0.0916(17) 0.0592(14) 0.0588(14) 0.0294(12) 0.0445(13) 0.0347(12)
O11 0.0454(14) 0.150(3) 0.111(2) 0.061(2) 0.0256(15) 0.0114(16)
O12 0.0532(12) 0.0709(14) 0.0435(13) 0.0278(11) 0.0120(10) 0.0198(11)
N1 0.091(2) 0.090(2) 0.088(2) 0.048(2) 0.041(2) 0.018(2)
N2 0.089(2) 0.0625(18) 0.081(2) 0.0403(17) 0.0477(18) 0.0338(16)
N3 0.130(3) 0.172(4) 0.159(4) 0.132(4) 0.100(3) 0.076(3)
N4 0.0496(15) 0.0594(16) 0.0508(16) 0.0230(13) 0.0163(12) 0.0085(12)
C1 0.0360(15) 0.0495(19) 0.0491(19) 0.0145(15) 0.0002(13) 0.0032(13)
C2 0.0406(16) 0.058(2) 0.0503(19) 0.0184(16) 0.0080(14) 0.0091(14)
C3 0.0358(15) 0.0525(19) 0.059(2) 0.0208(16) 0.0033(14) 0.0092(13)
C4 0.0531(19) 0.058(2) 0.062(2) 0.0270(18) 0.0075(17) 0.0083(16)
C5 0.0522(18) 0.072(2) 0.049(2) 0.0234(18) 0.0114(15) 0.0121(16)
C6 0.0387(16) 0.060(2) 0.0446(19) 0.0124(16) 0.0013(14) 0.0054(14)
C7 0.0542(18) 0.0399(17) 0.054(2) 0.0132(15) 0.0242(16) 0.0134(14)
C8 0.0602(19) 0.0410(16) 0.0452(18) 0.0121(14) 0.0209(15) 0.0151(14)
C9 0.0506(17) 0.0361(15) 0.0438(18) 0.0086(13) 0.0147(14) 0.0171(13)
C10 0.0480(17) 0.0407(16) 0.055(2) 0.0191(15) 0.0168(15) 0.0130(13)
C11 0.0512(17) 0.0454(17) 0.0536(19) 0.0219(15) 0.0156(15) 0.0184(14)
C12 0.0451(16) 0.0449(17) 0.0530(19) 0.0115(15) 0.0140(14) 0.0199(14)
C13 0.0497(16) 0.0439(17) 0.0301(16) 0.0090(13) 0.0055(13) 0.0077(13)
C14 0.0509(17) 0.0406(16) 0.0368(17) 0.0114(13) 0.0010(14) 0.0073(13)
C15 0.0392(15) 0.0474(17) 0.0409(18) 0.0078(14) -0.0011(13) 0.0055(13)
C16 0.0428(16) 0.0517(19) 0.0493(19) 0.0163(15) 0.0084(14) 0.0018(14)
C17 0.0527(18) 0.0429(17) 0.0508(19) 0.0168(15) 0.0066(15) 0.0063(14)
C18 0.0469(16) 0.0390(16) 0.0333(16) 0.0054(13) 0.0036(13) 0.0063(13)
C19 0.0438(15) 0.0516(18) 0.0387(17) 0.0202(15) 0.0122(13) 0.0196(14)
C20 0.0357(14) 0.0518(18) 0.0465(18) 0.0169(15) 0.0115(13) 0.0182(13)
C21 0.0445(16) 0.0505(18) 0.058(2) 0.0197(16) 0.0220(15) 0.0138(14)
C22 0.0559(18) 0.0553(19) 0.0491(19) 0.0241(16) 0.0300(15) 0.0296(15)
C23 0.0519(17) 0.0453(17) 0.0430(18) 0.0157(14) 0.0176(14) 0.0252(14)
C24 0.0477(16) 0.0458(17) 0.0481(19) 0.0183(15) 0.0178(14) 0.0175(13)
C25 0.072(2) 0.0454(18) 0.0405(18) 0.0108(15) 0.0109(16) 0.0068(16)
C26 0.065(2) 0.0417(17) 0.0340(17) 0.0042(14) 0.0140(15) 0.0144(15)
C27 0.0595(19) 0.0479(18) 0.0402(18) 0.0101(15) 0.0182(15) 0.0128(15)
C28 0.066(2) 0.0463(18) 0.0360(17) 0.0120(14) 0.0131(15) 0.0124(15)
C29 0.0553(18) 0.0464(17) 0.0354(17) 0.0028(14) 0.0068(14) 0.0030(14)
C30 0.064(2) 0.0466(18) 0.0460(19) 0.0067(15) 0.0121(16) -0.0068(16)
C31 0.097(3) 0.069(3) 0.089(3) 0.047(2) 0.031(2) 0.011(2)
C32 0.089(3) 0.065(2) 0.090(3) 0.041(2) 0.040(2) 0.031(2)
C33 0.065(2) 0.0492(19) 0.0468(19) 0.0150(15) 0.0232(16) 0.0125(16)
C34 0.078(2) 0.074(2) 0.065(2) 0.032(2) 0.034(2) 0.0203(19)
C35 0.061(2) 0.065(2) 0.063(2) 0.0219(19) 0.0287(18) 0.0069(17)
C36 0.093(3) 0.106(3) 0.121(4) 0.068(3) 0.068(3) 0.033(3)
C37 0.105(3) 0.156(4) 0.119(4) 0.106(4) 0.068(3) 0.072(3)
C38 0.064(2) 0.0557(19) 0.0452(19) 0.0216(16) 0.0222(16) 0.0211(16)
C39 0.157(5) 0.113(4) 0.118(4) 0.078(4) 0.055(4) 0.030(3)
C40 0.099(3) 0.067(2) 0.068(3) 0.029(2) 0.027(2) 0.011(2)
C41 0.085(3) 0.068(2) 0.083(3) 0.036(2) 0.042(2) 0.013(2)
C42 0.080(3) 0.108(3) 0.096(3) 0.069(3) 0.012(2) -0.005(2)
C43 0.095(3) 0.088(3) 0.136(4) 0.064(3) 0.060(3) 0.017(2)
C44 0.090(3) 0.053(2) 0.065(2) 0.0269(18) 0.031(2) 0.0161(18)
C45 0.136(4) 0.075(3) 0.080(3) 0.041(2) 0.028(3) -0.012(3)
C46 0.078(2) 0.080(3) 0.061(2) 0.036(2) 0.0239(19) 0.022(2)
C47 0.0454(17) 0.056(2) 0.071(2) 0.0221(18) 0.0121(16) 0.0182(15)
C48 0.0609(19) 0.0395(16) 0.0425(18) 0.0094(14) 0.0099(15) 0.0094(14)
C49 0.0387(16) 0.059(2) 0.053(2) 0.0157(16) 0.0037(14) 0.0104(14)
C50 0.075(2) 0.0461(18) 0.049(2) 0.0136(15) 0.0241(17) 0.0290(16)
C51 0.0551(19) 0.067(2) 0.045(2) 0.0099(17) 0.0032(15) 0.0032(16)
C52 0.076(3) 0.080(3) 0.102(2) 0.018(2) 0.0175(19) 0.017(2)
C53 0.119(4) 0.080(3) 0.095(2) 0.003(2) 0.030(2) 0.041(3)
C54 0.120(4) 0.129(5) 0.096(4) 0.020(3) 0.031(3) 0.044(3)
C55 0.177(5) 0.097(4) 0.070(3) 0.014(3) 0.026(3) 0.032(4)
C56 0.068(3) 0.105(2) 0.093(3) 0.015(3) 0.009(2) 0.028(2)
C57 0.071(2) 0.108(2) 0.060(2) 0.011(2) 0.0079(19) 0.019(2)

loop_
_atom_type_symbol
_atom_type_description
_atom_type_scat_dispersion_real
_atom_type_scat_dispersion_imag
_atom_type_scat_source
C C 0.0033 0.0016 'International Tables Vol C Tables 4.2.6.8 and 6.1.1.4'
H H 0.0000 0.0000 'International Tables Vol C Tables 4.2.6.8 and 6.1.1.4'
N N 0.0061 0.0033 'International Tables Vol C Tables 4.2.6.8 and 6.1.1.4'
O O 0.0106 0.0060 'International Tables Vol C Tables 4.2.6.8 and 6.1.1.4'

loop_
_geom_angle_atom_site_label_1
_geom_angle_atom_site_label_2
_geom_angle_atom_site_label_3
_geom_angle
C64 O13 C93 117.6(3)
C61 O14 C94 119.2(2)
C70 O15 C96 118.3(3)
C67 O16 C95 114.7(3)
C76 O17 C98 118.1(2)
C73 O18 C97 114.2(3)
C82 O19 C100 116.4(2)
C79 O20 C99 118.1(3)
C90 O21 C111 116.0(2)
C91 O22 C115 121.4(2)
C86 O23 C106 115.8(2)
C87 O24 C112 121.2(2)
C89 N5 C92 117.3(3)
C91 N6 C90 115.8(3)
C88 N7 C85 117.0(3)
C86 N8 C87 116.0(3)
O14 C61 C62 123.6(3)
O14 C61 C66 115.8(3)
C62 C61 C66 120.6(3)
C61 C62 C63 121.7(3)
C61 C62 H62A 119.1
C63 C62 H62A 119.1
C64 C63 C62 117.9(3)
C64 C63 C105 121.6(3)
C62 C63 C105 120.5(3)
O13 C64 C63 116.9(3)
O13 C64 C65 122.9(3)
C63 C64 C65 120.2(3)
C66 C65 C64 121.9(3)
C66 C65 H65A 119.1
C64 C65 H65A 119.1
C65 C66 C61 117.7(3)
C65 C66 C101 120.8(3)
C61 C66 C101 121.4(3)
O16 C67 C72 119.7(3)
O16 C67 C68 119.6(3)
C72 C67 C68 120.6(3)
C69 C68 C67 121.5(3)
C69 C68 H68A 119.2
C67 C68 H68A 119.2
C68 C69 C70 117.6(3)
C68 C69 C102 121.0(3)
C70 C69 C102 121.4(3)
O15 C70 C71 124.3(3)
O15 C70 C69 115.1(3)
C71 C70 C69 120.6(3)
C70 C71 C72 121.7(3)
C70 C71 H71A 119.2
C72 C71 H71A 119.2
C67 C72 C71 117.9(3)
C67 C72 C101 121.5(3)
C71 C72 C101 120.5(3)
C78 C73 C74 121.1(3)
C78 C73 O18 120.2(3)
C74 C73 O18 118.7(3)
C73 C74 C75 117.3(3)
C73 C74 C103 122.6(3)
C75 C74 C103 120.1(3)
C74 C75 C76 121.7(3)
C74 C75 H75A 119.2
C76 C75 H75A 119.2
O17 C76 C75 123.2(3)
O17 C76 C77 116.4(3)
C75 C76 C77 120.4(3)
C78 C77 C76 117.4(3)
C78 C77 C102 121.8(3)
C76 C77 C102 120.9(3)
C73 C78 C77 122.1(3)
C73 C78 H78A 118.9
C77 C78 H78A 118.9
O20 C79 C84 123.4(3)
O20 C79 C80 116.1(2)
C84 C79 C80 120.4(3)
C81 C80 C79 117.7(3)
C81 C80 C103 120.3(3)
C79 C80 C103 122.1(3)
C80 C81 C82 122.0(3)
C80 C81 H81A 119.0
C82 C81 H81A 119.0
O19 C82 C81 123.2(3)
O19 C82 C83 116.4(3)
C81 C82 C83 120.4(3)
C84 C83 C82 117.6(3)
C84 C83 C104 120.3(3)
C82 C83 C104 122.0(2)
C79 C84 C83 121.8(3)
C79 C84 H84A 119.1
C83 C84 H84A 119.1
N7 C85 C86 121.2(3)
N7 C85 H85A 119.4
C86 C85 H85A 119.4
N8 C86 O23 119.6(3)
N8 C86 C85 121.8(3)
O23 C86 C85 118.6(3)
N8 C87 O24 119.8(3)
N8 C87 C88 123.0(3)
O24 C87 C88 117.2(3)
N7 C88 C87 121.0(3)
N7 C88 H88A 119.5
C87 C88 H88A 119.5
N5 C89 C90 121.2(3)
N5 C89 H89A 119.4
C90 C89 H89A 119.4
N6 C90 O21 119.8(3)
N6 C90 C89 122.1(3)
O21 C90 C89 118.1(3)
N6 C91 O22 119.5(2)
N6 C91 C92 123.1(3)
O22 C91 C92 117.3(3)
N5 C92 C91 120.4(3)
N5 C92 H92A 119.8
C91 C92 H92A 119.8
O13 C93 H93A 109.5
O13 C93 H93B 109.5
H93A C93 H93B 109.5
O13 C93 H93C 109.5
H93A C93 H93C 109.5
H93B C93 H93C 109.5
O14 C94 H94A 109.5
O14 C94 H94B 109.5
H94A C94 H94B 109.5
O14 C94 H94C 109.5
H94A C94 H94C 109.5
H94B C94 H94C 109.5
O16 C95 H95A 109.5
O16 C95 H95B 109.5
H95A C95 H95B 109.5
O16 C95 H95C 109.5
H95A C95 H95C 109.5
H95B C95 H95C 109.5
O15 C96 H96A 109.5
O15 C96 H96B 109.5
H96A C96 H96B 109.5
O15 C96 H96C 109.5
H96A C96 H96C 109.5
H96B C96 H96C 109.5
O18 C97 H97A 109.5
O18 C97 H97B 109.5
H97A C97 H97B 109.5
O18 C97 H97C 109.5
H97A C97 H97C 109.5
H97B C97 H97C 109.5
O17 C98 H98A 109.5
O17 C98 H98B 109.5
H98A C98 H98B 109.5
O17 C98 H98C 109.5
H98A C98 H98C 109.5
H98B C98 H98C 109.5
O20 C99 H99A 109.5
O20 C99 H99B 109.5
H99A C99 H99B 109.5
O20 C99 H99C 109.5
H99A C99 H99C 109.5
H99B C99 H99C 109.5
O19 C100 H10A 109.5
O19 C100 H10B 109.5
H10A C100 H10B 109.5
O19 C100 H10C 109.5
H10A C100 H10C 109.5
H10B C100 H10C 109.5
C72 C101 C66 111.9(2)
C72 C101 H10D 109.2
C66 C101 H10D 109.2
C72 C101 H10E 109.2
C66 C101 H10E 109.2
H10D C101 H10E 107.9
C69 C102 C77 113.3(2)
C69 C102 H10F 108.9
C77 C102 H10F 108.9
C69 C102 H10G 108.9
C77 C102 H10G 108.9
H10F C102 H10G 107.7
C74 C103 C80 112.0(2)
C74 C103 H10H 109.2
C80 C103 H10H 109.2
C74 C103 H10I 109.2
C80 C103 H10I 109.2
H10H C103 H10I 107.9
C116 C104 C83 112.1(2)
C116 C104 H10J 109.2
C83 C104 H10J 109.2
C116 C104 H10K 109.2
C83 C104 H10K 109.2
H10J C104 H10K 107.9
C113 C105 C63 113.0(2)
C113 C105 H10L 109.0
C63 C105 H10L 109.0
C113 C105 H10M 109.0
C63 C105 H10M 109.0
H10L C105 H10M 107.8
O23 C106 C107 111.9(3)
O23 C106 H10N 109.2
C107 C106 H10N 109.2
O23 C106 H10O 109.2
C107 C106 H10O 109.2
H10N C106 H10O 107.9
C108 C107 C106 113.0(3)
C108 C107 H10P 109.0
C106 C107 H10P 109.0
C108 C107 H10Q 109.0
C106 C107 H10Q 109.0
H10P C107 H10Q 107.8
C109 C108 C107 114.0(3)
C109 C108 H10R 108.7
C107 C108 H10R 108.7
C109 C108 H10S 108.7
C107 C108 H10S 108.7
H10R C108 H10S 107.6
C108 C109 C110 111.7(3)
C108 C109 H10T 109.3
C110 C109 H10T 109.3
C108 C109 H10U 109.3
C110 C109 H10U 109.3
H10T C109 H10U 107.9
C111 C110 C109 110.1(3)
C111 C110 H11B 109.6
C109 C110 H11B 109.6
C111 C110 H11C 109.6
C109 C110 H11C 109.6
H11B C110 H11C 108.1
C110 C111 O21 109.1(3)
C110 C111 H11D 109.9
O21 C111 H11D 109.9
C110 C111 H11E 109.9
O21 C111 H11E 109.9
H11D C111 H11E 108.3
C117 C112 C113 122.3(3)
C117 C112 O24 120.8(3)
C113 C112 O24 116.5(3)
C112 C113 C114 116.8(3)
C112 C113 C105 121.7(3)
C114 C113 C105 121.5(3)
C115 C114 C113 121.0(3)
C115 C114 H11F 119.5
C113 C114 H11F 119.5
C114 C115 C116 122.3(3)
C114 C115 O22 120.5(3)
C116 C115 O22 116.9(3)
C117 C116 C115 116.5(3)
C117 C116 C104 120.9(3)
C115 C116 C104 122.6(3)
C112 C117 C116 121.1(3)
C112 C117 H11G 119.5
C116 C117 H11G 119.5
C4 O1 C39 118.9(3)
C1 O2 C40 117.6(3)
C7 O3 C41 118.5(3)
C10 O4 C42 117.9(3)
C16 O5 C43 117.6(3)
C13 O6 C44 118.4(2)
C25 O7 C45 119.0(3)
C28 O8 C46 118.8(3)
C32 O9 C52 117.3(3)
C33 O10 C22 119.7(2)
C35 O11 C57 114.7(3)
C38 O12 C19 118.3(2)
C31 N1 C34 117.0(3)
C33 N2 C32 115.4(3)
C36 N3 C37 118.0(4)
C38 N4 C35 117.0(3)
O2 C1 C6 116.6(3)
O2 C1 C2 122.9(3)
C6 C1 C2 120.5(3)
C3 C2 C1 121.6(3)
C3 C2 H2A 119.2
C1 C2 H2A 119.2
C4 C3 C2 117.7(3)
C4 C3 C47 122.6(3)
C2 C3 C47 119.6(3)
C5 C4 C3 120.8(3)
C5 C4 O1 123.6(3)
C3 C4 O1 115.6(3)
C4 C5 C6 121.8(3)
C4 C5 H5A 119.1
C6 C5 H5A 119.1
C5 C6 C1 117.6(3)
C5 C6 C51 121.6(3)
C1 C6 C51 120.9(3)
C8 C7 O3 123.6(3)
C8 C7 C12 120.5(3)
O3 C7 C12 115.9(3)
C7 C8 C9 121.8(3)
C7 C8 H8A 119.1
C9 C8 H8A 119.1
C10 C9 C8 117.7(3)
C10 C9 C48 121.6(3)
C8 C9 C48 120.7(3)
O4 C10 C11 123.5(3)
O4 C10 C9 115.8(3)
C11 C10 C9 120.7(3)
C10 C11 C12 121.4(3)
C10 C11 H11A 119.3
C12 C11 H11A 119.3
C7 C12 C11 117.9(3)
C7 C12 C47 121.6(3)
C11 C12 C47 120.5(3)
C14 C13 O6 124.0(3)
C14 C13 C18 120.3(3)
O6 C13 C18 115.7(3)
C13 C14 C15 122.3(3)
C13 C14 H14A 118.9
C15 C14 H14A 118.9
C14 C15 C16 117.4(3)
C14 C15 C49 121.2(3)
C16 C15 C49 121.5(3)
O5 C16 C17 124.3(3)
O5 C16 C15 115.4(3)
C17 C16 C15 120.3(3)
C18 C17 C16 121.9(3)
C18 C17 H17A 119.1
C16 C17 H17A 119.1
C17 C18 C13 117.9(3)
C17 C18 C48 120.9(3)
C13 C18 C48 121.2(3)
C24 C19 C20 122.4(3)
C24 C19 O12 120.2(3)
C20 C19 O12 117.2(3)
C19 C20 C21 116.1(3)
C19 C20 C49 122.3(3)
C21 C20 C49 121.6(3)
C22 C21 C20 121.4(3)
C22 C21 H21A 119.3
C20 C21 H21A 119.3
C21 C22 C23 122.1(3)
C21 C22 O10 119.8(3)
C23 C22 O10 117.5(3)
C24 C23 C22 116.4(3)
C24 C23 C50 120.9(3)
C22 C23 C50 122.7(3)
C19 C24 C23 121.4(3)
C19 C24 H24A 119.3
C23 C24 H24A 119.3
O7 C25 C30 124.0(3)
O7 C25 C26 115.6(3)
C30 C25 C26 120.3(3)
C27 C26 C25 117.7(3)
C27 C26 C50 120.4(3)
C25 C26 C50 121.8(3)
C28 C27 C26 121.6(3)
C28 C27 H27A 119.2
C26 C27 H27A 119.2
O8 C28 C27 123.6(3)
O8 C28 C29 115.6(3)
C27 C28 C29 120.9(3)
C30 C29 C28 117.4(3)
C30 C29 C51 121.7(3)
C28 C29 C51 120.9(3)
C29 C30 C25 122.0(3)
C29 C30 H30A 119.0
C25 C30 H30A 119.0
N1 C31 C32 121.2(4)
N1 C31 H31A 119.4
C32 C31 H31A 119.4
N2 C32 O9 119.1(3)
N2 C32 C31 122.1(4)
O9 C32 C31 118.7(3)
N2 C33 C34 123.8(3)
N2 C33 O10 118.5(3)
C34 C33 O10 117.5(3)
N1 C34 C33 120.5(4)
N1 C34 H34A 119.7
C33 C34 H34A 119.7
O11 C35 N4 119.3(3)
O11 C35 C36 119.2(3)
N4 C35 C36 121.5(4)
N3 C36 C35 120.8(4)
N3 C36 H36A 119.6
C35 C36 H36A 119.6
N3 C37 C38 120.2(4)
N3 C37 H37A 119.9
C38 C37 H37A 119.9
N4 C38 C37 122.5(3)
N4 C38 O12 118.7(3)
C37 C38 O12 118.7(3)
O1 C39 H39A 109.5
O1 C39 H39B 109.5
H39A C39 H39B 109.5
O1 C39 H39C 109.5
H39A C39 H39C 109.5
H39B C39 H39C 109.5
O2 C40 H40A 109.5
O2 C40 H40B 109.5
H40A C40 H40B 109.5
O2 C40 H40C 109.5
H40A C40 H40C 109.5
H40B C40 H40C 109.5
O3 C41 H41A 109.5
O3 C41 H41B 109.5
H41A C41 H41B 109.5
O3 C41 H41C 109.5
H41A C41 H41C 109.5
H41B C41 H41C 109.5
O4 C42 H42A 109.5
O4 C42 H42B 109.5
H42A C42 H42B 109.5
O4 C42 H42C 109.5
H42A C42 H42C 109.5
H42B C42 H42C 109.5
O5 C43 H43A 109.5
O5 C43 H43B 109.5
H43A C43 H43B 109.5
O5 C43 H43C 109.5
H43A C43 H43C 109.5
H43B C43 H43C 109.5
O6 C44 H44A 109.5
O6 C44 H44B 109.5
H44A C44 H44B 109.5
O6 C44 H44C 109.5
H44A C44 H44C 109.5
H44B C44 H44C 109.5
O7 C45 H45A 109.5
O7 C45 H45B 109.5
H45A C45 H45B 109.5
O7 C45 H45C 109.5
H45A C45 H45C 109.5
H45B C45 H45C 109.5
O8 C46 H46A 109.5
O8 C46 H46B 109.5
H46A C46 H46B 109.5
O8 C46 H46C 109.5
H46A C46 H46C 109.5
H46B C46 H46C 109.5
C12 C47 C3 112.1(2)
C12 C47 H47A 109.2
C3 C47 H47A 109.2
C12 C47 H47B 109.2
C3 C47 H47B 109.2
H47A C47 H47B 107.9
C9 C48 C18 112.6(2)
C9 C48 H48A 109.1
C18 C48 H48A 109.1
C9 C48 H48B 109.1
C18 C48 H48B 109.1
H48A C48 H48B 107.8
C20 C49 C15 112.0(2)
C20 C49 H49A 109.2
C15 C49 H49A 109.2
C20 C49 H49B 109.2
C15 C49 H49B 109.2
H49A C49 H49B 107.9
C23 C50 C26 113.2(2)
C23 C50 H50A 108.9
C26 C50 H50A 108.9
C23 C50 H50B 108.9
C26 C50 H50B 108.9
H50A C50 H50B 107.8
C29 C51 C6 113.8(2)
C29 C51 H51A 108.8
C6 C51 H51A 108.8
C29 C51 H51B 108.8
C6 C51 H51B 108.8
H51A C51 H51B 107.7
C53 C52 O9 106.8(4)
C53 C52 H52A 110.4
O9 C52 H52A 110.4
C53 C52 H52B 110.4
O9 C52 H52B 110.4
H52A C52 H52B 108.6
C52 C53 C54 106.8(4)
C52 C53 H53A 110.4
C54 C53 H53A 110.4
C52 C53 H53B 110.4
C54 C53 H53B 110.4
H53A C53 H53B 108.6
C55 C54 C53 117.9(5)
C55 C54 H54A 107.8
C53 C54 H54A 107.8
C55 C54 H54B 107.8
C53 C54 H54B 107.8
H54A C54 H54B 107.2
C54 C55 C56 112.2(4)
C54 C55 H55A 109.2
C56 C55 H55A 109.2
C54 C55 H55B 109.2
C56 C55 H55B 109.2
H55A C55 H55B 107.9
C57 C56 C55 105.3(4)
C57 C56 H56A 110.7
C55 C56 H56A 110.7
C57 C56 H56B 110.7
C55 C56 H56B 110.7
H56A C56 H56B 108.8
C56 C57 O11 106.4(3)
C56 C57 H57A 110.4
O11 C57 H57A 110.4
C56 C57 H57B 110.4
O11 C57 H57B 110.4
H57A C57 H57B 108.6

loop_
_geom_bond_atom_site_label_1
_geom_bond_atom_site_label_2
_geom_bond_distance
O13 C64 1.379(4)
O13 C93 1.395(4)
O14 C61 1.380(3)
O14 C94 1.402(4)
O15 C70 1.374(4)
O15 C96 1.410(4)
O16 C67 1.385(4)
O16 C95 1.414(4)
O17 C76 1.371(3)
O17 C98 1.415(4)
O18 C73 1.389(3)
O18 C97 1.407(4)
O19 C82 1.381(3)
O19 C100 1.404(4)
O20 C79 1.379(3)
O20 C99 1.395(4)
O21 C90 1.349(4)
O21 C111 1.493(4)
O22 C91 1.359(3)
O22 C115 1.410(3)
O23 C86 1.343(4)
O23 C106 1.453(4)
O24 C87 1.361(3)
O24 C112 1.408(3)
N5 C89 1.320(4)
N5 C92 1.333(4)
N6 C91 1.318(4)
N6 C90 1.327(4)
N7 C88 1.315(4)
N7 C85 1.323(5)
N8 C86 1.313(4)
N8 C87 1.316(4)
C61 C62 1.381(4)
C61 C66 1.389(4)
C62 C63 1.387(4)
C62 H62A 0.9300
C63 C64 1.386(4)
C63 C105 1.522(4)
C64 C65 1.390(4)
C65 C66 1.382(4)
C65 H65A 0.9300
C66 C101 1.512(4)
C67 C72 1.383(4)
C67 C68 1.391(4)
C68 C69 1.383(4)
C68 H68A 0.9300
C69 C70 1.399(4)
C69 C102 1.513(4)
C70 C71 1.376(4)
C71 C72 1.389(4)
C71 H71A 0.9300
C72 C101 1.509(4)
C73 C78 1.379(4)
C73 C74 1.385(4)
C74 C75 1.392(4)
C74 C103 1.510(4)
C75 C76 1.392(4)
C75 H75A 0.9300
C76 C77 1.395(4)
C77 C78 1.383(4)
C77 C102 1.514(4)
C78 H78A 0.9300
C79 C84 1.382(4)
C79 C80 1.391(4)
C80 C81 1.380(4)
C80 C103 1.516(4)
C81 C82 1.384(4)
C81 H81A 0.9300
C82 C83 1.389(4)
C83 C84 1.386(4)
C83 C104 1.518(4)
C84 H84A 0.9300
C85 C86 1.396(5)
C85 H85A 0.9300
C87 C88 1.378(4)
C88 H88A 0.9300
C89 C90 1.380(4)
C89 H89A 0.9300
C91 C92 1.371(4)
C92 H92A 0.9300
C93 H93A 0.9600
C93 H93B 0.9600
C93 H93C 0.9600
C94 H94A 0.9600
C94 H94B 0.9600
C94 H94C 0.9600
C95 H95A 0.9600
C95 H95B 0.9600
C95 H95C 0.9600
C96 H96A 0.9600
C96 H96B 0.9600
C96 H96C 0.9600
C97 H97A 0.9600
C97 H97B 0.9600
C97 H97C 0.9600
C98 H98A 0.9600
C98 H98B 0.9600
C98 H98C 0.9600
C99 H99A 0.9600
C99 H99B 0.9600
C99 H99C 0.9600
C100 H10A 0.9600
C100 H10B 0.9600
C100 H10C 0.9600
C101 H10D 0.9700
C101 H10E 0.9700
C102 H10F 0.9700
C102 H10G 0.9700
C103 H10H 0.9700
C103 H10I 0.9700
C104 C116 1.514(4)
C104 H10J 0.9700
C104 H10K 0.9700
C105 C113 1.512(4)
C105 H10L 0.9700
C105 H10M 0.9700
C106 C107 1.508(5)
C106 H10N 0.9700
C106 H10O 0.9700
C107 C108 1.491(5)
C107 H10P 0.9700
C107 H10Q 0.9700
C108 C109 1.489(5)
C108 H10R 0.9700
C108 H10S 0.9700
C109 C110 1.546(5)
C109 H10T 0.9700
C109 H10U 0.9700
C110 C111 1.458(5)
C110 H11B 0.9700
C110 H11C 0.9700
C111 H11D 0.9700
C111 H11E 0.9700
C112 C117 1.381(4)
C112 C113 1.383(4)
C113 C114 1.386(4)
C114 C115 1.380(4)
C114 H11F 0.9300
C115 C116 1.391(4)
C116 C117 1.385(4)
C117 H11G 0.9300
O1 C4 1.390(4)
O1 C39 1.396(5)
O2 C1 1.370(3)
O2 C40 1.419(4)
O3 C7 1.382(3)
O3 C41 1.416(4)
O4 C10 1.379(3)
O4 C42 1.405(4)
O5 C16 1.380(4)
O5 C43 1.423(4)
O6 C13 1.379(3)
O6 C44 1.411(4)
O7 C25 1.382(4)
O7 C45 1.420(4)
O8 C28 1.380(4)
O8 C46 1.402(4)
O9 C32 1.352(4)
O9 C52 1.521(5)
O10 C33 1.362(4)
O10 C22 1.411(3)
O11 C35 1.327(4)
O11 C57 1.501(5)
O12 C38 1.368(4)
O12 C19 1.411(3)
N1 C31 1.314(5)
N1 C34 1.330(4)
N2 C33 1.305(4)
N2 C32 1.326(4)
N3 C36 1.312(6)
N3 C37 1.324(5)
N4 C38 1.295(4)
N4 C35 1.327(4)
C1 C6 1.387(4)
C1 C2 1.388(4)
C2 C3 1.385(4)
C2 H2A 0.9300
C3 C4 1.382(4)
C3 C47 1.522(4)
C4 C5 1.379(5)
C5 C6 1.387(4)
C5 H5A 0.9300
C6 C51 1.519(4)
C7 C8 1.380(4)
C7 C12 1.389(4)
C8 C9 1.391(4)
C8 H8A 0.9300
C9 C10 1.387(4)
C9 C48 1.510(4)
C10 C11 1.386(4)
C11 C12 1.390(4)
C11 H11A 0.9300
C12 C47 1.520(4)
C13 C14 1.378(4)
C13 C18 1.390(4)
C14 C15 1.385(4)
C14 H14A 0.9300
C15 C16 1.396(4)
C15 C49 1.516(4)
C16 C17 1.386(4)
C17 C18 1.382(4)
C17 H17A 0.9300
C18 C48 1.520(4)
C19 C24 1.371(4)
C19 C20 1.384(4)
C20 C21 1.384(4)
C20 C49 1.515(4)
C21 C22 1.375(4)
C21 H21A 0.9300
C22 C23 1.383(4)
C23 C24 1.381(4)
C23 C50 1.510(4)
C24 H24A 0.9300
C25 C30 1.383(5)
C25 C26 1.390(4)
C26 C27 1.386(4)
C26 C50 1.515(4)
C27 C28 1.379(4)
C27 H27A 0.9300
C28 C29 1.390(4)
C29 C30 1.383(4)
C29 C51 1.518(4)
C30 H30A 0.9300
C31 C32 1.378(5)
C31 H31A 0.9300
C33 C34 1.359(4)
C34 H34A 0.9300
C35 C36 1.359(5)
C36 H36A 0.9300
C37 C38 1.362(5)
C37 H37A 0.9300
C39 H39A 0.9600
C39 H39B 0.9600
C39 H39C 0.9600
C40 H40A 0.9600
C40 H40B 0.9600
C40 H40C 0.9600
C41 H41A 0.9600
C41 H41B 0.9600
C41 H41C 0.9600
C42 H42A 0.9600
C42 H42B 0.9600
C42 H42C 0.9600
C43 H43A 0.9600
C43 H43B 0.9600
C43 H43C 0.9600
C44 H44A 0.9600
C44 H44B 0.9600
C44 H44C 0.9600
C45 H45A 0.9600
C45 H45B 0.9600
C45 H45C 0.9600
C46 H46A 0.9600
C46 H46B 0.9600
C46 H46C 0.9600
C47 H47A 0.9700
C47 H47B 0.9700
C48 H48A 0.9700
C48 H48B 0.9700
C49 H49A 0.9700
C49 H49B 0.9700
C50 H50A 0.9700
C50 H50B 0.9700
C51 H51A 0.9700
C51 H51B 0.9700
C52 C53 1.418(6)
C52 H52A 0.9700
C52 H52B 0.9700
C53 C54 1.574(7)
C53 H53A 0.9700
C53 H53B 0.9700
C54 C55 1.408(6)
C54 H54A 0.9700
C54 H54B 0.9700
C55 C56 1.652(6)
C55 H55A 0.9700
C55 H55B 0.9700
C56 C57 1.413(6)
C56 H56A 0.9700
C56 H56B 0.9700
C57 H57A 0.9700
C57 H57B 0.9700

loop_
_geom_torsion_atom_site_label_1
_geom_torsion_atom_site_label_2
_geom_torsion_atom_site_label_3
_geom_torsion_atom_site_label_4
_geom_torsion
C94 O14 C61 C62 -22.7(4)
C94 O14 C61 C66 159.0(3)
O14 C61 C62 C63 -177.5(3)
C66 C61 C62 C63 0.8(4)
C61 C62 C63 C64 0.6(4)
C61 C62 C63 C105 -178.6(3)
C93 O13 C64 C63 -156.3(3)
C93 O13 C64 C65 23.8(4)
C62 C63 C64 O13 178.6(3)
C105 C63 C64 O13 -2.2(4)
C62 C63 C64 C65 -1.4(4)
C105 C63 C64 C65 177.8(3)
O13 C64 C65 C66 -179.1(3)
C63 C64 C65 C66 0.9(4)
C64 C65 C66 C61 0.4(4)
C64 C65 C66 C101 -177.4(3)
O14 C61 C66 C65 177.1(3)
C62 C61 C66 C65 -1.3(4)
O14 C61 C66 C101 -5.1(4)
C62 C61 C66 C101 176.6(3)
C95 O16 C67 C72 -108.5(4)
C95 O16 C67 C68 74.6(4)
O16 C67 C68 C69 177.4(3)
C72 C67 C68 C69 0.5(5)
C67 C68 C69 C70 2.0(4)
C67 C68 C69 C102 -178.2(3)
C96 O15 C70 C71 5.2(5)
C96 O15 C70 C69 -174.8(3)
C68 C69 C70 O15 177.1(3)
C102 C69 C70 O15 -2.7(4)
C68 C69 C70 C71 -2.9(4)
C102 C69 C70 C71 177.4(3)
O15 C70 C71 C72 -178.6(3)
C69 C70 C71 C72 1.3(4)
O16 C67 C72 C71 -179.0(3)
C68 C67 C72 C71 -2.0(4)
O16 C67 C72 C101 -1.6(4)
C68 C67 C72 C101 175.3(3)
C70 C71 C72 C67 1.2(4)
C70 C71 C72 C101 -176.2(3)
C97 O18 C73 C78 73.8(4)
C97 O18 C73 C74 -108.6(3)
C78 C73 C74 C75 -1.9(4)
O18 C73 C74 C75 -179.4(2)
C78 C73 C74 C103 177.3(3)
O18 C73 C74 C103 -0.2(4)
C73 C74 C75 C76 0.9(4)
C103 C74 C75 C76 -178.3(3)
C98 O17 C76 C75 8.3(4)
C98 O17 C76 C77 -172.1(3)
C74 C75 C76 O17 -179.3(3)
C74 C75 C76 C77 1.1(4)
O17 C76 C77 C78 178.2(2)
C75 C76 C77 C78 -2.1(4)
O17 C76 C77 C102 -1.6(4)
C75 C76 C77 C102 178.0(3)
C74 C73 C78 C77 0.8(4)
O18 C73 C78 C77 178.3(3)
C76 C77 C78 C73 1.2(4)
C102 C77 C78 C73 -178.9(3)
C99 O20 C79 C84 15.3(5)
C99 O20 C79 C80 -165.8(3)
O20 C79 C80 C81 178.5(3)
C84 C79 C80 C81 -2.6(4)
O20 C79 C80 C103 -2.9(4)
C84 C79 C80 C103 176.0(3)
C79 C80 C81 C82 1.7(4)
C103 C80 C81 C82 -177.0(3)
C100 O19 C82 C81 24.4(4)
C100 O19 C82 C83 -156.2(3)
C80 C81 C82 O19 -179.6(3)
C80 C81 C82 C83 1.0(4)
O19 C82 C83 C84 177.8(2)
C81 C82 C83 C84 -2.8(4)
O19 C82 C83 C104 -3.1(4)
C81 C82 C83 C104 176.3(3)
O20 C79 C84 C83 179.7(3)
C80 C79 C84 C83 0.8(4)
C82 C83 C84 C79 1.9(4)
C104 C83 C84 C79 -177.3(3)
C88 N7 C85 C86 0.1(5)
C87 N8 C86 O23 178.0(3)
C87 N8 C86 C85 -1.7(4)
C106 O23 C86 N8 -6.7(4)
C106 O23 C86 C85 173.0(3)
N7 C85 C86 N8 1.2(5)
N7 C85 C86 O23 -178.5(3)
C86 N8 C87 O24 -177.8(3)
C86 N8 C87 C88 1.0(4)
C112 O24 C87 N8 1.0(4)
C112 O24 C87 C88 -177.8(3)
C85 N7 C88 C87 -0.8(5)
N8 C87 C88 N7 0.3(5)
O24 C87 C88 N7 179.1(3)
C92 N5 C89 C90 1.3(5)
C91 N6 C90 O21 179.6(3)
C91 N6 C90 C89 -1.2(5)
C111 O21 C90 N6 1.5(4)
C111 O21 C90 C89 -177.8(3)
N5 C89 C90 N6 0.3(5)
N5 C89 C90 O21 179.5(3)
C90 N6 C91 O22 -177.5(3)
C90 N6 C91 C92 0.5(4)
C115 O22 C91 N6 -6.8(4)
C115 O22 C91 C92 175.2(3)
C89 N5 C92 C91 -2.0(5)
N6 C91 C92 N5 1.2(5)
O22 C91 C92 N5 179.2(3)
C67 C72 C101 C66 -95.7(3)
C71 C72 C101 C66 81.6(3)
C65 C66 C101 C72 90.7(3)
C61 C66 C101 C72 -87.1(3)
C68 C69 C102 C77 94.9(3)
C70 C69 C102 C77 -85.4(4)
C78 C77 C102 C69 94.8(4)
C76 C77 C102 C69 -85.4(3)
C73 C74 C103 C80 -92.1(3)
C75 C74 C103 C80 87.0(3)
C81 C80 C103 C74 87.6(3)
C79 C80 C103 C74 -91.1(3)
C84 C83 C104 C116 86.6(3)
C82 C83 C104 C116 -92.5(3)
C64 C63 C105 C113 -91.2(3)
C62 C63 C105 C113 87.9(3)
C86 O23 C106 C107 -72.8(4)
O23 C106 C107 C108 164.5(3)
C106 C107 C108 C109 -164.3(3)
C107 C108 C109 C110 -175.0(3)
C108 C109 C110 C111 -157.7(3)
C109 C110 C111 O21 167.4(3)
C90 O21 C111 C110 -77.4(4)
C87 O24 C112 C117 -62.6(4)
C87 O24 C112 C113 124.0(3)
C117 C112 C113 C114 -2.1(4)
O24 C112 C113 C114 171.3(2)
C117 C112 C113 C105 177.6(2)
O24 C112 C113 C105 -9.1(4)
C63 C105 C113 C112 -90.9(3)
C63 C105 C113 C114 88.8(3)
C112 C113 C114 C115 1.5(4)
C105 C113 C114 C115 -178.2(2)
C113 C114 C115 C116 1.0(4)
C113 C114 C115 O22 -171.8(2)
C91 O22 C115 C114 -60.3(3)
C91 O22 C115 C116 126.5(3)
C114 C115 C116 C117 -2.9(4)
O22 C115 C116 C117 170.2(2)
C114 C115 C116 C104 177.4(2)
O22 C115 C116 C104 -9.5(4)
C83 C104 C116 C117 92.2(3)
C83 C104 C116 C115 -88.1(3)
C113 C112 C117 C116 0.2(4)
O24 C112 C117 C116 -172.9(2)
C115 C116 C117 C112 2.3(4)
C104 C116 C117 C112 -178.0(2)
C40 O2 C1 C6 -179.7(3)
C40 O2 C1 C2 0.9(4)
O2 C1 C2 C3 178.6(3)
C6 C1 C2 C3 -0.7(4)
C1 C2 C3 C4 1.5(4)
C1 C2 C3 C47 -177.2(3)
C2 C3 C4 C5 -0.5(4)
C47 C3 C4 C5 178.1(3)
C2 C3 C4 O1 -179.9(3)
C47 C3 C4 O1 -1.3(4)
C39 O1 C4 C5 16.8(5)
C39 O1 C4 C3 -163.9(4)
C3 C4 C5 C6 -1.3(5)
O1 C4 C5 C6 178.0(3)
C4 C5 C6 C1 2.1(4)
C4 C5 C6 C51 -176.8(3)
O2 C1 C6 C5 179.6(2)
C2 C1 C6 C5 -1.0(4)
O2 C1 C6 C51 -1.5(4)
C2 C1 C6 C51 177.8(3)
C41 O3 C7 C8 -10.6(4)
C41 O3 C7 C12 168.9(3)
O3 C7 C8 C9 179.1(3)
C12 C7 C8 C9 -0.4(4)
C7 C8 C9 C10 1.7(4)
C7 C8 C9 C48 -176.3(3)
C42 O4 C10 C11 10.9(5)
C42 O4 C10 C9 -170.5(3)
C8 C9 C10 O4 -179.6(2)
C48 C9 C10 O4 -1.5(4)
C8 C9 C10 C11 -1.0(4)
C48 C9 C10 C11 177.1(3)
O4 C10 C11 C12 177.3(3)
C9 C10 C11 C12 -1.2(4)
C8 C7 C12 C11 -1.7(4)
O3 C7 C12 C11 178.8(2)
C8 C7 C12 C47 176.2(3)
O3 C7 C12 C47 -3.3(4)
C10 C11 C12 C7 2.5(4)
C10 C11 C12 C47 -175.4(3)
C44 O6 C13 C14 -2.3(4)
C44 O6 C13 C18 178.6(3)
O6 C13 C14 C15 179.3(3)
C18 C13 C14 C15 -1.7(4)
C13 C14 C15 C16 1.0(4)
C13 C14 C15 C49 -179.3(3)
C43 O5 C16 C17 4.1(5)
C43 O5 C16 C15 -175.6(3)
C14 C15 C16 O5 -179.7(2)
C49 C15 C16 O5 0.6(4)
C14 C15 C16 C17 0.6(4)
C49 C15 C16 C17 -179.1(3)
O5 C16 C17 C18 178.8(3)
C15 C16 C17 C18 -1.6(4)
C16 C17 C18 C13 0.9(4)
C16 C17 C18 C48 -177.7(3)
C14 C13 C18 C17 0.7(4)
O6 C13 C18 C17 179.8(2)
C14 C13 C18 C48 179.3(3)
O6 C13 C18 C48 -1.6(4)
C38 O12 C19 C24 -51.0(4)
C38 O12 C19 C20 133.1(3)
C24 C19 C20 C21 -3.9(4)
O12 C19 C20 C21 171.9(2)
C24 C19 C20 C49 175.9(3)
O12 C19 C20 C49 -8.3(4)
C19 C20 C21 C22 2.6(4)
C49 C20 C21 C22 -177.2(3)
C20 C21 C22 C23 1.3(4)
C20 C21 C22 O10 -170.7(2)
C33 O10 C22 C21 -58.8(4)
C33 O10 C22 C23 128.8(3)
C21 C22 C23 C24 -3.9(4)
O10 C22 C23 C24 168.3(2)
C21 C22 C23 C50 174.2(3)
O10 C22 C23 C50 -13.6(4)
C20 C19 C24 C23 1.4(4)
O12 C19 C24 C23 -174.3(2)
C22 C23 C24 C19 2.6(4)
C50 C23 C24 C19 -175.6(3)
C45 O7 C25 C30 -3.9(5)
C45 O7 C25 C26 175.8(3)
O7 C25 C26 C27 180.0(3)
C30 C25 C26 C27 -0.3(4)
O7 C25 C26 C50 -2.1(4)
C30 C25 C26 C50 177.7(3)
C25 C26 C27 C28 1.0(4)
C50 C26 C27 C28 -177.0(3)
C46 O8 C28 C27 13.2(4)
C46 O8 C28 C29 -167.7(3)
C26 C27 C28 O8 179.1(3)
C26 C27 C28 C29 0.2(5)
O8 C28 C29 C30 179.0(3)
C27 C28 C29 C30 -1.9(4)
O8 C28 C29 C51 -1.4(4)
C27 C28 C29 C51 177.7(3)
C28 C29 C30 C25 2.6(4)
C51 C29 C30 C25 -177.0(3)
O7 C25 C30 C29 178.2(3)
C26 C25 C30 C29 -1.5(5)
C34 N1 C31 C32 -0.6(6)
C33 N2 C32 O9 175.7(4)
C33 N2 C32 C31 0.6(6)
C52 O9 C32 N2 -5.3(6)
C52 O9 C32 C31 170.0(4)
N1 C31 C32 N2 -0.2(7)
N1 C31 C32 O9 -175.4(4)
C32 N2 C33 C34 -0.1(5)
C32 N2 C33 O10 -175.8(3)
C22 O10 C33 N2 -31.1(4)
C22 O10 C33 C34 152.9(3)
C31 N1 C34 C33 1.0(6)
N2 C33 C34 N1 -0.7(6)
O10 C33 C34 N1 175.1(3)
C57 O11 C35 N4 12.6(5)
C57 O11 C35 C36 -167.1(4)
C38 N4 C35 O11 -179.6(3)
C38 N4 C35 C36 0.2(5)
C37 N3 C36 C35 -1.8(8)
O11 C35 C36 N3 -179.0(4)
N4 C35 C36 N3 1.2(7)
C36 N3 C37 C38 1.1(8)
C35 N4 C38 C37 -1.0(5)
C35 N4 C38 O12 -178.2(3)
N3 C37 C38 N4 0.4(7)
N3 C37 C38 O12 177.5(4)
C19 O12 C38 N4 -24.8(4)
C19 O12 C38 C37 157.9(3)
C7 C12 C47 C3 -84.5(4)
C11 C12 C47 C3 93.4(3)
C4 C3 C47 C12 -90.3(4)
C2 C3 C47 C12 88.3(3)
C10 C9 C48 C18 -91.7(3)
C8 C9 C48 C18 86.3(3)
C17 C18 C48 C9 90.1(3)
C13 C18 C48 C9 -88.5(3)
C19 C20 C49 C15 -85.9(3)
C21 C20 C49 C15 93.9(3)
C14 C15 C49 C20 89.3(3)
C16 C15 C49 C20 -91.1(3)
C24 C23 C50 C26 82.1(3)
C22 C23 C50 C26 -95.9(3)
C27 C26 C50 C23 88.1(3)
C25 C26 C50 C23 -89.8(4)
C30 C29 C51 C6 94.4(4)
C28 C29 C51 C6 -85.2(4)
C5 C6 C51 C29 87.5(4)
C1 C6 C51 C29 -91.3(3)
C32 O9 C52 C53 81.6(5)
O9 C52 C53 C54 -179.3(3)
C52 C53 C54 C55 65.8(6)
C53 C54 C55 C56 163.2(4)
C54 C55 C56 C57 169.5(5)
C55 C56 C57 O11 158.0(3)
C35 O11 C57 C56 -88.1(4)
